data_7717931
loop_
_publ_author_name
'Kosaka, Wataru'
'Watanabe, Yudai'
'Kitayama, Taku'
'Itoh, Chisa'
'Miyasaka, Hitoshi'

_publ_section_title
;
 Introduction of substituents for tuning the redox properties of
 benzoate-bridged paddlewheel diruthenium(II,II) complexes: what does the
 OH group bring?
;
_journal_issue 5
_journal_name_full 'Dalton transactions (Cambridge, England : 2003)'
_journal_page_first 1838
_journal_page_last 1849
_journal_paper_doi 10.1039/d4dt03020f
_journal_volume 54
_journal_year 2025
_chemical_formula_moiety 'C42 H36 F12 O12 Ru2, 1[C4H8O]'
_chemical_formula_sum 'C46 H44 F12 O13 Ru2'
_chemical_formula_weight 1234.95
_space_group_crystal_system monoclinic
_space_group_IT_number 15
_space_group_name_Hall '-C 2yc'
_space_group_name_H-M_alt 'C 1 2/c 1'
_atom_sites_solution_hydrogens geom
_atom_sites_solution_primary dual
_audit_creation_date 2024-01-29
_audit_creation_method
;
Olex2 1.5
(compiled 2023.08.24 svn.re1ec1418 for OlexSys, GUI svn.r6817)
;
_audit_update_record
;
2024-10-28 deposited with the CCDC.	2024-12-11 downloaded from the CCDC.
;
_cell_angle_alpha 90
_cell_angle_beta 96.794(4)
_cell_angle_gamma 90
_cell_formula_units_Z 4
_cell_length_a 25.9938(10)
_cell_length_b 8.5471(4)
_cell_length_c 21.7511(9)
_cell_measurement_reflns_used 7706
_cell_measurement_temperature 102
_cell_measurement_theta_max 28.6600
_cell_measurement_theta_min 1.5640
_cell_volume 4798.5(4)
_computing_cell_refinement 'CrysAlisPro 1.171.41.89a (Rigaku OD, 2020)'
_computing_data_collection 'CrysAlisPro 1.171.41.89a (Rigaku OD, 2020)'
_computing_data_reduction 'CrysAlisPro 1.171.41.89a (Rigaku OD, 2020)'
_computing_molecular_graphics 'Olex2 1.5 (Dolomanov et al., 2009)'
_computing_publication_material 'Olex2 1.5 (Dolomanov et al., 2009)'
_computing_structure_refinement 'SHELXL 2018/3 (Sheldrick, 2015)'
_computing_structure_solution 'SHELXT 2018/2 (Sheldrick, 2018)'
_diffrn_ambient_temperature 102
_diffrn_detector 'Rigaku HyPix-6000 area detector'
_diffrn_detector_area_resol_mean 10.0
_diffrn_detector_type 'HPC area detector'
_diffrn_measured_fraction_theta_full 0.997
_diffrn_measured_fraction_theta_max 0.811
_diffrn_measurement_details
;
List of Runs (angles in degrees, time in seconds):

  # Type    Start    End  Width  t~exp~   \w     \q     \k     \f   Frames
#--------------------------------------------------------------------------
  1  \w    -69.00  89.00   0.50    8.50    --   14.61  14.00 -36.00  316
  2  \w   -105.00 -65.00   0.50    8.50    --  -14.22 179.00   0.00   80
  3  \w    -28.00  30.00   0.50    8.50    --   14.61 -57.00 -60.00  116
  4  \w     63.00  95.00   0.50    8.50    --   14.61-179.00  90.00   64
;
_diffrn_measurement_device 'four-circle diffractometer'
_diffrn_measurement_device_type 'Rigaku XtaLAB Synergy-Custom'
_diffrn_measurement_method '\w scans'
_diffrn_orient_matrix_type 'CrysAlisPro convention (1999,Acta A55,543-557)'
_diffrn_orient_matrix_UB_11 0.0062623000
_diffrn_orient_matrix_UB_12 0.0075771000
_diffrn_orient_matrix_UB_13 0.0324581000
_diffrn_orient_matrix_UB_21 0.0263268000
_diffrn_orient_matrix_UB_22 0.0131520000
_diffrn_orient_matrix_UB_23 -0.0041293000
_diffrn_orient_matrix_UB_31 -0.0048092000
_diffrn_orient_matrix_UB_32 0.0816671000
_diffrn_orient_matrix_UB_33 -0.0023811000
_diffrn_radiation_monochromator 'multi-layer mirror optics'
_diffrn_radiation_probe x-ray
_diffrn_radiation_type 'Mo K\a'
_diffrn_radiation_wavelength 0.71073
_diffrn_reflns_av_R_equivalents 0.0774
_diffrn_reflns_av_unetI/netI 0.0642
_diffrn_reflns_Laue_measured_fraction_full 0.997
_diffrn_reflns_Laue_measured_fraction_max 0.811
_diffrn_reflns_limit_h_max 31
_diffrn_reflns_limit_h_min -32
_diffrn_reflns_limit_k_max 10
_diffrn_reflns_limit_k_min -7
_diffrn_reflns_limit_l_max 28
_diffrn_reflns_limit_l_min -23
_diffrn_reflns_number 12790
_diffrn_reflns_point_group_measured_fraction_full 0.997
_diffrn_reflns_point_group_measured_fraction_max 0.811
_diffrn_reflns_theta_full 25.242
_diffrn_reflns_theta_max 28.561
_diffrn_reflns_theta_min 1.578
_diffrn_source 'rotating anode X-ray generator'
_diffrn_source_type micromax007
_exptl_absorpt_coefficient_mu 0.740
_exptl_absorpt_correction_T_max 1.00000
_exptl_absorpt_correction_T_min 0.35502
_exptl_absorpt_correction_type multi-scan
_exptl_absorpt_process_details
;
CrysAlisPro 1.171.41.89a (Rigaku Oxford Diffraction, 2020)
Empirical absorption correction using spherical harmonics,
implemented in SCALE3 ABSPACK scaling algorithm.
;
_exptl_crystal_colour 'dark brown'
_exptl_crystal_colour_modifier dark
_exptl_crystal_colour_primary brown
_exptl_crystal_density_diffrn 1.709
_exptl_crystal_description block
_exptl_crystal_F_000 2480
_exptl_crystal_size_max 0.21
_exptl_crystal_size_mid 0.13
_exptl_crystal_size_min 0.06
_refine_diff_density_max 1.813
_refine_diff_density_min -1.409
_refine_diff_density_rms 0.145
_refine_ls_extinction_method none
_refine_ls_goodness_of_fit_ref 1.042
_refine_ls_hydrogen_treatment constr
_refine_ls_matrix_type full
_refine_ls_number_parameters 309
_refine_ls_number_reflns 4979
_refine_ls_number_restraints 0
_refine_ls_restrained_S_all 1.042
_refine_ls_R_factor_all 0.0587
_refine_ls_R_factor_gt 0.0497
_refine_ls_shift/su_max 0.002
_refine_ls_shift/su_mean 0.000
_refine_ls_structure_factor_coef Fsqd
_refine_ls_weighting_details 'w=1/[\s^2^(Fo^2^)+(0.1046P)^2^+1.1870P] where P=(Fo^2^+2Fc^2^)/3'
_refine_ls_weighting_scheme calc
_refine_ls_wR_factor_gt 0.1432
_refine_ls_wR_factor_ref 0.1480
_reflns_Friedel_coverage 0.000
_reflns_number_gt 4188
_reflns_number_total 4979
_reflns_threshold_expression 'I > 2\s(I)'
_cod_data_source_file d4dt03020f2.cif
_cod_data_source_block 231025_hete-ru2(2-oh-5-m)_auto
_cod_database_code 7717931
_shelx_shelxl_version_number 2018/3
_chemical_oxdiff_formula 'Ru C H O F'
_shelx_space_group_comment
;
The symmetry employed for this shelxl refinement is uniquely defined
by the following loop, which should always be used as a source of
symmetry information in preference to the above space-group names.
They are only intended as comments.
;
_shelx_estimated_absorpt_t_max 0.957
_shelx_estimated_absorpt_t_min 0.860
_reflns_odcompleteness_completeness 99.80
_reflns_odcompleteness_iscentric 1
_reflns_odcompleteness_theta 25.07
_olex2_refinement_description
;
1. Fixed Uiso
 At 1.2 times of:
  All C(H) groups, All C(H,H) groups
 At 1.5 times of:
  All C(H,H,H) groups, All O(H) groups
2.a Secondary CH2 refined with riding coordinates:
 C21(H21A,H21B), C19(H19A,H19B), C18(H18A,H18B), C20(H20A,H20B)
2.b Aromatic/amide H refined with riding coordinates:
 C17(H17), C7(H7), C6(H6), C13(H13), C5(H5A), C14(H14)
2.c Idealised Me refined as rotating group:
 C16(H16A,H16B,H16C)
2.d Idealised tetrahedral OH refined as rotating group:
 O5(H5)
;
_smtbx_masks_special_details
;
A solvent mask was calculated and 176 electrons were 
found in a volume of 720\%A^3^ in 1 void per unit cell. 
This is consistent with the presence of 
1[C4H8O] per Asymmetric Unit 
which account for 160 electrons 
per unit cell.
;
_smtbx_masks_void_probe_radius 1.2
_smtbx_masks_void_truncation_radius 1.2
_olex2_submission_special_instructions 'No special instructions were received'
_oxdiff_exptl_absorpt_empirical_details
;
Empirical correction (ABSPACK) includes:
- Absorption correction using spherical harmonics
- Frame scaling
;
_oxdiff_exptl_absorpt_empirical_full_max 5.814
_oxdiff_exptl_absorpt_empirical_full_min 0.302

loop_
_space_group_symop_operation_xyz
'x, y, z'
'-x, y, -z+1/2'
'x+1/2, y+1/2, z'
'-x+1/2, y+1/2, -z+1/2'
'-x, -y, -z'
'x, -y, z-1/2'
'-x+1/2, -y+1/2, -z'
'x+1/2, -y+1/2, z-1/2'

loop_
_atom_site_label
_atom_site_type_symbol
_atom_site_fract_x
_atom_site_fract_y
_atom_site_fract_z
_atom_site_U_iso_or_equiv
_atom_site_adp_type
_atom_site_occupancy
_atom_site_site_symmetry_order
_atom_site_calc_flag
_atom_site_refinement_flags_posn
_atom_site_refinement_flags_adp
_atom_site_refinement_flags_occupancy
_atom_site_disorder_assembly
_atom_site_disorder_group
Ru1 Ru 0.73762(2) 0.62942(3) 0.48168(2) 0.01623(14) Uani 1 1 d . . . . .
O4 O 0.68875(9) 0.9142(3) 0.54004(12) 0.0205(5) Uani 1 1 d . . . . .
O2 O 0.74186(9) 0.9634(2) 0.43046(12) 0.0210(5) Uani 1 1 d . . . . .
O3 O 0.66347(9) 0.6774(3) 0.50291(12) 0.0209(5) Uani 1 1 d . . . . .
O1 O 0.71924(9) 0.7235(2) 0.39421(11) 0.0200(5) Uani 1 1 d . . . . .
F3 F 0.61951(10) 0.8819(3) 0.38316(13) 0.0397(6) Uani 1 1 d . . . . .
O6 O 0.70673(10) 0.3875(2) 0.44764(13) 0.0239(6) Uani 1 1 d . . . . .
F2 F 0.61927(10) 0.6903(3) 0.31935(13) 0.0423(6) Uani 1 1 d . . . . .
F6 F 0.82220(10) 0.9038(3) 0.35681(13) 0.0471(7) Uani 1 1 d . . . . .
F5 F 0.81058(13) 1.1545(3) 0.35760(15) 0.0584(8) Uani 1 1 d . . . . .
F1 F 0.57116(11) 0.8920(3) 0.29623(16) 0.0568(8) Uani 1 1 d . . . . .
F4 F 0.83767(12) 1.0433(5) 0.27937(16) 0.0729(11) Uani 1 1 d . . . . .
O5 O 0.56929(13) 0.5834(4) 0.5090(2) 0.0550(10) Uani 1 1 d . . . . .
H5 H 0.599647 0.576210 0.499660 0.083 Uiso 1 1 calc R U . . .
C10 C 0.65411(13) 0.8080(4) 0.52780(16) 0.0200(7) Uani 1 1 d . . . . .
C2 C 0.71129(15) 0.9356(4) 0.32340(18) 0.0259(8) Uani 1 1 d . . . . .
C1 C 0.72541(14) 0.8698(3) 0.38821(18) 0.0198(8) Uani 1 1 d . . . . .
C21 C 0.67829(15) 0.2974(4) 0.4906(2) 0.0316(9) Uani 1 1 d . . . . .
H21A H 0.668007 0.366367 0.523644 0.038 Uiso 1 1 calc R U . . .
H21B H 0.700354 0.212335 0.510188 0.038 Uiso 1 1 calc R U . . .
C11 C 0.60167(15) 0.8389(5) 0.5437(2) 0.0285(9) Uani 1 1 d . . . . .
C8 C 0.75001(17) 1.0083(4) 0.2926(2) 0.0341(10) Uani 1 1 d . . . . .
C3 C 0.66201(16) 0.9229(5) 0.2935(2) 0.0322(9) Uani 1 1 d . . . . .
C17 C 0.59073(15) 0.9842(5) 0.5706(2) 0.0317(9) Uani 1 1 d . . . . .
H17 H 0.617542 1.059945 0.577287 0.038 Uiso 1 1 calc R U . . .
C19 C 0.62647(18) 0.3211(6) 0.3935(3) 0.0465(12) Uani 1 1 d . . . . .
H19A H 0.606453 0.418783 0.396574 0.056 Uiso 1 1 calc R U . . .
H19B H 0.609862 0.257317 0.358705 0.056 Uiso 1 1 calc R U . . .
C18 C 0.6828(2) 0.3552(5) 0.3864(2) 0.0409(11) Uani 1 1 d . . . . .
H18A H 0.699284 0.263736 0.368748 0.049 Uiso 1 1 calc R U . . .
H18B H 0.685679 0.446508 0.359001 0.049 Uiso 1 1 calc R U . . .
C12 C 0.56269(16) 0.7258(5) 0.5350(2) 0.0394(10) Uani 1 1 d . . . . .
C20 C 0.63153(18) 0.2309(6) 0.4535(2) 0.0469(11) Uani 1 1 d . . . . .
H20A H 0.600420 0.245391 0.475119 0.056 Uiso 1 1 calc R U . . .
H20B H 0.636155 0.117887 0.445917 0.056 Uiso 1 1 calc R U . . .
C7 C 0.7377(2) 1.0629(5) 0.2328(2) 0.0430(11) Uani 1 1 d . . . . .
H7 H 0.763881 1.109335 0.211791 0.052 Uiso 1 1 calc R U . . .
C4 C 0.61824(17) 0.8470(5) 0.3234(2) 0.0357(10) Uani 1 1 d . . . . .
C6 C 0.6879(2) 1.0506(6) 0.2033(2) 0.0500(12) Uani 1 1 d . . . . .
H6 H 0.679667 1.090077 0.162512 0.060 Uiso 1 1 calc R U . . .
C13 C 0.51410(16) 0.7604(6) 0.5522(2) 0.0500(12) Uani 1 1 d . . . . .
H13 H 0.487319 0.684455 0.545825 0.060 Uiso 1 1 calc R U . . .
C9 C 0.80443(19) 1.0258(6) 0.3219(2) 0.0446(12) Uani 1 1 d . . . . .
C15 C 0.54250(17) 1.0199(5) 0.5876(2) 0.0440(12) Uani 1 1 d . . . . .
C5 C 0.6498(2) 0.9806(6) 0.2334(2) 0.0472(12) Uani 1 1 d . . . . .
H5A H 0.615424 0.971730 0.213248 0.057 Uiso 1 1 calc R U . . .
C14 C 0.50397(18) 0.9017(6) 0.5781(3) 0.0500(13) Uani 1 1 d . . . . .
H14 H 0.470518 0.920822 0.589969 0.060 Uiso 1 1 calc R U . . .
C16 C 0.5316(2) 1.1756(7) 0.6152(3) 0.0583(15) Uani 1 1 d . . . . .
H16A H 0.562419 1.241999 0.616530 0.087 Uiso 1 1 calc R U . . .
H16B H 0.522538 1.160479 0.657232 0.087 Uiso 1 1 calc R U . . .
H16C H 0.502625 1.225982 0.589668 0.087 Uiso 1 1 calc R U . . .

loop_
_atom_site_aniso_label
_atom_site_aniso_U_11
_atom_site_aniso_U_22
_atom_site_aniso_U_33
_atom_site_aniso_U_23
_atom_site_aniso_U_13
_atom_site_aniso_U_12
Ru1 0.01463(19) 0.01209(19) 0.0217(2) 0.00033(9) 0.00125(13) -0.00187(8)
O4 0.0154(12) 0.0164(11) 0.0299(14) -0.0023(10) 0.0037(11) 0.0005(9)
O2 0.0216(13) 0.0162(12) 0.0247(14) 0.0024(10) 0.0013(11) -0.0037(9)
O3 0.0138(12) 0.0169(11) 0.0323(15) -0.0044(11) 0.0043(11) -0.0029(9)
O1 0.0199(12) 0.0165(12) 0.0229(13) -0.0009(10) -0.0001(10) 0.0004(8)
F3 0.0315(14) 0.0446(15) 0.0429(16) -0.0040(11) 0.0038(12) 0.0025(9)
O6 0.0245(14) 0.0158(12) 0.0305(16) -0.0023(10) -0.0002(12) -0.0056(9)
F2 0.0406(15) 0.0333(13) 0.0533(17) -0.0029(12) 0.0060(12) -0.0082(10)
F6 0.0333(14) 0.0596(16) 0.0492(17) 0.0195(14) 0.0080(13) 0.0010(12)
F5 0.059(2) 0.0531(17) 0.060(2) 0.0104(15) -0.0071(16) -0.0255(14)
F1 0.0307(15) 0.071(2) 0.065(2) 0.0178(15) -0.0090(14) 0.0085(12)
F4 0.0464(19) 0.117(3) 0.059(2) 0.031(2) 0.0221(17) -0.0113(18)
O5 0.0298(17) 0.0455(18) 0.092(3) -0.023(2) 0.0142(18) -0.0087(14)
C10 0.0166(17) 0.0217(17) 0.0215(19) 0.0011(14) 0.0004(15) 0.0000(12)
C2 0.034(2) 0.0154(17) 0.028(2) -0.0010(15) 0.0040(17) 0.0002(13)
C1 0.0178(18) 0.0196(18) 0.0218(19) 0.0018(13) 0.0012(15) 0.0010(11)
C21 0.028(2) 0.0188(18) 0.047(3) 0.0071(16) 0.0026(19) -0.0093(14)
C11 0.0201(19) 0.034(2) 0.031(2) 0.0022(17) 0.0043(17) 0.0009(15)
C8 0.044(2) 0.0245(19) 0.034(3) 0.0048(17) 0.005(2) -0.0048(16)
C3 0.035(2) 0.0261(19) 0.034(2) 0.0026(17) -0.0027(18) 0.0022(16)
C17 0.023(2) 0.036(2) 0.036(2) -0.0023(18) 0.0022(18) 0.0021(15)
C19 0.035(3) 0.040(2) 0.060(3) 0.004(2) -0.014(2) -0.0080(19)
C18 0.052(3) 0.026(2) 0.045(3) -0.0075(18) 0.006(2) -0.0129(17)
C12 0.026(2) 0.044(2) 0.048(3) -0.006(2) 0.003(2) -0.0057(17)
C20 0.033(2) 0.049(3) 0.056(3) 0.001(2) -0.006(2) -0.0145(19)
C7 0.060(3) 0.034(2) 0.036(3) 0.008(2) 0.007(2) -0.008(2)
C4 0.029(2) 0.039(2) 0.037(3) -0.0001(19) -0.0057(19) 0.0039(16)
C6 0.058(3) 0.048(3) 0.039(3) 0.014(2) -0.012(2) -0.011(2)
C13 0.019(2) 0.060(3) 0.072(3) -0.013(3) 0.009(2) -0.0114(19)
C9 0.047(3) 0.045(3) 0.043(3) 0.012(2) 0.010(2) -0.009(2)
C15 0.031(2) 0.050(3) 0.052(3) -0.005(2) 0.011(2) 0.0063(18)
C5 0.051(3) 0.048(3) 0.039(3) 0.012(2) -0.011(2) -0.006(2)
C14 0.020(2) 0.068(3) 0.064(3) -0.010(3) 0.012(2) 0.001(2)
C16 0.033(3) 0.075(3) 0.069(4) -0.025(3) 0.013(3) 0.011(2)

loop_
_atom_type_symbol
_atom_type_description
_atom_type_scat_dispersion_real
_atom_type_scat_dispersion_imag
_atom_type_scat_source
C C 0.0033 0.0016 'International Tables Vol C Tables 4.2.6.8 and 6.1.1.4'
H H 0.0000 0.0000 'International Tables Vol C Tables 4.2.6.8 and 6.1.1.4'
F F 0.0171 0.0103 'International Tables Vol C Tables 4.2.6.8 and 6.1.1.4'
O O 0.0106 0.0060 'International Tables Vol C Tables 4.2.6.8 and 6.1.1.4'
Ru Ru -1.2594 0.8363 'International Tables Vol C Tables 4.2.6.8 and 6.1.1.4'

loop_
_geom_angle_atom_site_label_1
_geom_angle_atom_site_label_2
_geom_angle_atom_site_label_3
_geom_angle
_geom_angle_site_symmetry_1
_geom_angle_site_symmetry_3
_geom_angle_publ_flag
Ru1 Ru1 O6 175.70(7) 7_666 . ?
O4 Ru1 Ru1 90.71(7) 7_666 7_666 ?
O4 Ru1 O2 89.85(10) 7_666 7_666 ?
O4 Ru1 O3 178.98(9) 7_666 . ?
O4 Ru1 O1 88.81(9) 7_666 . ?
O4 Ru1 O6 93.53(9) 7_666 . ?
O2 Ru1 Ru1 89.58(6) 7_666 7_666 ?
O2 Ru1 O6 89.69(9) 7_666 . ?
O3 Ru1 Ru1 88.56(7) . 7_666 ?
O3 Ru1 O2 90.86(10) . 7_666 ?
O3 Ru1 O6 87.21(9) . . ?
O1 Ru1 Ru1 89.71(6) . 7_666 ?
O1 Ru1 O2 178.48(8) . 7_666 ?
O1 Ru1 O3 90.48(10) . . ?
O1 Ru1 O6 91.11(9) . . ?
C10 O4 Ru1 118.2(2) . 7_666 ?
C1 O2 Ru1 117.2(2) . 7_666 ?
C10 O3 Ru1 119.7(2) . . ?
C1 O1 Ru1 117.3(2) . . ?
C21 O6 Ru1 116.5(2) . . ?
C18 O6 Ru1 124.6(2) . . ?
C18 O6 C21 107.2(3) . . ?
C12 O5 H5 109.5 . . ?
O4 C10 C11 118.1(3) . . ?
O3 C10 O4 122.8(3) . . ?
O3 C10 C11 119.1(3) . . ?
C8 C2 C1 119.6(4) . . ?
C3 C2 C1 121.3(3) . . ?
C3 C2 C8 119.1(4) . . ?
O2 C1 O1 126.1(3) . . ?
O2 C1 C2 117.8(3) . . ?
O1 C1 C2 116.1(3) . . ?
O6 C21 H21A 110.3 . . ?
O6 C21 H21B 110.3 . . ?
O6 C21 C20 107.0(3) . . ?
H21A C21 H21B 108.6 . . ?
C20 C21 H21A 110.3 . . ?
C20 C21 H21B 110.3 . . ?
C17 C11 C10 119.5(4) . . ?
C12 C11 C10 121.4(3) . . ?
C12 C11 C17 119.0(4) . . ?
C2 C8 C9 122.2(4) . . ?
C7 C8 C2 119.7(4) . . ?
C7 C8 C9 118.1(4) . . ?
C2 C3 C4 122.4(4) . . ?
C2 C3 C5 120.8(4) . . ?
C5 C3 C4 116.8(4) . . ?
C11 C17 H17 118.8 . . ?
C15 C17 C11 122.5(4) . . ?
C15 C17 H17 118.8 . . ?
H19A C19 H19B 109.3 . . ?
C18 C19 H19A 111.5 . . ?
C18 C19 H19B 111.5 . . ?
C20 C19 H19A 111.5 . . ?
C20 C19 H19B 111.5 . . ?
C20 C19 C18 101.5(4) . . ?
O6 C18 C19 105.1(4) . . ?
O6 C18 H18A 110.7 . . ?
O6 C18 H18B 110.7 . . ?
C19 C18 H18A 110.7 . . ?
C19 C18 H18B 110.7 . . ?
H18A C18 H18B 108.8 . . ?
O5 C12 C11 123.4(4) . . ?
O5 C12 C13 117.7(4) . . ?
C13 C12 C11 118.9(4) . . ?
C21 C20 C19 104.9(3) . . ?
C21 C20 H20A 110.8 . . ?
C21 C20 H20B 110.8 . . ?
C19 C20 H20A 110.8 . . ?
C19 C20 H20B 110.8 . . ?
H20A C20 H20B 108.9 . . ?
C8 C7 H7 119.6 . . ?
C6 C7 C8 120.7(4) . . ?
C6 C7 H7 119.6 . . ?
F3 C4 F2 106.8(4) . . ?
F3 C4 F1 106.2(3) . . ?
F3 C4 C3 112.8(4) . . ?
F2 C4 F1 106.3(4) . . ?
F2 C4 C3 112.1(3) . . ?
F1 C4 C3 112.2(4) . . ?
C7 C6 H6 120.1 . . ?
C7 C6 C5 119.8(5) . . ?
C5 C6 H6 120.1 . . ?
C12 C13 H13 119.2 . . ?
C14 C13 C12 121.5(4) . . ?
C14 C13 H13 119.2 . . ?
F6 C9 F5 107.5(4) . . ?
F6 C9 F4 105.6(4) . . ?
F6 C9 C8 114.3(4) . . ?
F5 C9 F4 105.3(4) . . ?
F5 C9 C8 111.8(4) . . ?
F4 C9 C8 111.7(4) . . ?
C17 C15 C14 116.7(4) . . ?
C17 C15 C16 121.5(4) . . ?
C14 C15 C16 121.7(4) . . ?
C3 C5 H5A 120.1 . . ?
C6 C5 C3 119.9(5) . . ?
C6 C5 H5A 120.1 . . ?
C13 C14 C15 121.3(4) . . ?
C13 C14 H14 119.3 . . ?
C15 C14 H14 119.3 . . ?
C15 C16 H16A 109.5 . . ?
C15 C16 H16B 109.5 . . ?
C15 C16 H16C 109.5 . . ?
H16A C16 H16B 109.5 . . ?
H16A C16 H16C 109.5 . . ?
H16B C16 H16C 109.5 . . ?

loop_
_geom_bond_atom_site_label_1
_geom_bond_atom_site_label_2
_geom_bond_distance
_geom_bond_site_symmetry_2
_geom_bond_publ_flag
Ru1 Ru1 2.2752(5) 7_666 ?
Ru1 O4 2.059(2) 7_666 ?
Ru1 O2 2.080(3) 7_666 ?
Ru1 O3 2.075(2) . ?
Ru1 O1 2.069(2) . ?
Ru1 O6 2.309(2) . ?
O4 C10 1.284(4) . ?
O2 C1 1.255(4) . ?
O3 C10 1.277(4) . ?
O1 C1 1.270(4) . ?
F3 C4 1.331(5) . ?
O6 C21 1.476(4) . ?
O6 C18 1.428(6) . ?
F2 C4 1.342(5) . ?
F6 C9 1.339(6) . ?
F5 C9 1.345(6) . ?
F1 C4 1.350(6) . ?
F4 C9 1.347(5) . ?
O5 H5 0.8400 . ?
O5 C12 1.361(5) . ?
C10 C11 1.470(5) . ?
C2 C1 1.522(5) . ?
C2 C8 1.417(5) . ?
C2 C3 1.371(6) . ?
C21 H21A 0.9900 . ?
C21 H21B 0.9900 . ?
C21 C20 1.490(6) . ?
C11 C17 1.416(5) . ?
C11 C12 1.397(6) . ?
C8 C7 1.382(6) . ?
C8 C9 1.489(7) . ?
C3 C4 1.520(6) . ?
C3 C5 1.398(7) . ?
C17 H17 0.9500 . ?
C17 C15 1.382(5) . ?
C19 H19A 0.9900 . ?
C19 H19B 0.9900 . ?
C19 C18 1.520(7) . ?
C19 C20 1.507(7) . ?
C18 H18A 0.9900 . ?
C18 H18B 0.9900 . ?
C12 C13 1.391(6) . ?
C20 H20A 0.9900 . ?
C20 H20B 0.9900 . ?
C7 H7 0.9500 . ?
C7 C6 1.381(7) . ?
C6 H6 0.9500 . ?
C6 C5 1.386(7) . ?
C13 H13 0.9500 . ?
C13 C14 1.371(7) . ?
C15 C14 1.420(7) . ?
C15 C16 1.500(6) . ?
C5 H5A 0.9500 . ?
C14 H14 0.9500 . ?
C16 H16A 0.9800 . ?
C16 H16B 0.9800 . ?
C16 H16C 0.9800 . ?

loop_
_geom_torsion_atom_site_label_1
_geom_torsion_atom_site_label_2
_geom_torsion_atom_site_label_3
_geom_torsion_atom_site_label_4
_geom_torsion
_geom_torsion_site_symmetry_1
_geom_torsion_site_symmetry_2
_geom_torsion_site_symmetry_3
_geom_torsion_site_symmetry_4
_geom_torsion_publ_flag
Ru1 O4 C10 O3 0.0(5) 7_666 . . . ?
Ru1 O4 C10 C11 179.6(3) 7_666 . . . ?
Ru1 O2 C1 O1 1.3(5) 7_666 . . . ?
Ru1 O2 C1 C2 -178.8(2) 7_666 . . . ?
Ru1 O3 C10 O4 0.8(5) . . . . ?
Ru1 O3 C10 C11 -178.8(3) . . . . ?
Ru1 O1 C1 O2 0.3(5) . . . . ?
Ru1 O1 C1 C2 -179.7(2) . . . . ?
Ru1 O6 C21 C20 135.9(3) . . . . ?
Ru1 O6 C18 C19 -111.7(3) . . . . ?
O4 C10 C11 C17 1.2(6) . . . . ?
O4 C10 C11 C12 -176.4(4) . . . . ?
O3 C10 C11 C17 -179.2(4) . . . . ?
O3 C10 C11 C12 3.1(6) . . . . ?
O6 C21 C20 C19 -15.3(5) . . . . ?
O5 C12 C13 C14 -179.4(5) . . . . ?
C10 C11 C17 C15 -178.9(4) . . . . ?
C10 C11 C12 O5 -3.0(7) . . . . ?
C10 C11 C12 C13 178.6(4) . . . . ?
C2 C8 C7 C6 1.5(7) . . . . ?
C2 C8 C9 F6 37.5(6) . . . . ?
C2 C8 C9 F5 -84.9(5) . . . . ?
C2 C8 C9 F4 157.4(4) . . . . ?
C2 C3 C4 F3 39.2(5) . . . . ?
C2 C3 C4 F2 -81.4(5) . . . . ?
C2 C3 C4 F1 159.1(4) . . . . ?
C2 C3 C5 C6 0.4(7) . . . . ?
C1 C2 C8 C7 177.6(4) . . . . ?
C1 C2 C8 C9 -1.2(6) . . . . ?
C1 C2 C3 C4 1.7(6) . . . . ?
C1 C2 C3 C5 -178.5(4) . . . . ?
C21 O6 C18 C19 29.5(4) . . . . ?
C11 C17 C15 C14 1.4(7) . . . . ?
C11 C17 C15 C16 -179.0(5) . . . . ?
C11 C12 C13 C14 -0.8(8) . . . . ?
C8 C2 C1 O2 61.8(5) . . . . ?
C8 C2 C1 O1 -118.2(4) . . . . ?
C8 C2 C3 C4 -179.8(4) . . . . ?
C8 C2 C3 C5 0.0(6) . . . . ?
C8 C7 C6 C5 -1.1(8) . . . . ?
C3 C2 C1 O2 -119.6(4) . . . . ?
C3 C2 C1 O1 60.3(5) . . . . ?
C3 C2 C8 C7 -1.0(6) . . . . ?
C3 C2 C8 C9 -179.8(4) . . . . ?
C17 C11 C12 O5 179.4(4) . . . . ?
C17 C11 C12 C13 0.9(7) . . . . ?
C17 C15 C14 C13 -1.3(8) . . . . ?
C18 O6 C21 C20 -9.0(4) . . . . ?
C18 C19 C20 C21 32.0(5) . . . . ?
C12 C11 C17 C15 -1.3(7) . . . . ?
C12 C13 C14 C15 1.0(9) . . . . ?
C20 C19 C18 O6 -38.2(4) . . . . ?
C7 C8 C9 F6 -141.3(4) . . . . ?
C7 C8 C9 F5 96.3(5) . . . . ?
C7 C8 C9 F4 -21.4(6) . . . . ?
C7 C6 C5 C3 0.1(8) . . . . ?
C4 C3 C5 C6 -179.7(4) . . . . ?
C9 C8 C7 C6 -179.7(4) . . . . ?
C5 C3 C4 F3 -140.7(4) . . . . ?
C5 C3 C4 F2 98.7(5) . . . . ?
C5 C3 C4 F1 -20.7(6) . . . . ?
C16 C15 C14 C13 179.1(5) . . . . ?

loop_
_smtbx_masks_void_nr
_smtbx_masks_void_average_x
_smtbx_masks_void_average_y
_smtbx_masks_void_average_z
_smtbx_masks_void_volume
_smtbx_masks_void_count_electrons
_smtbx_masks_void_content
1 0.000 -0.113 0.250 179.9 44.0 '1 C4H8O'
2 0.000 0.113 0.750 179.9 44.0 '1 C4H8O'
3 0.500 0.387 0.250 179.9 44.0 '1 C4H8O'
4 0.500 0.613 0.750 179.9 44.0 '1 C4H8O'
